data_4500035
loop_
_publ_author_name
'Gagnon, Eric'
'Maris, Thierry'
'Arseneault, Pierre-Marc'
'Maly, Kenneth E.'
'Wuest,James D'

_publ_section_title
;
 Structural Features in Crystals of Derivatives of Benzene with Multiple
 Contiguous Phenyl Substituents
;
_journal_name_full 'Cryst. Growth & Design'
_journal_page_first 648
_journal_page_last 657
_journal_paper_doi 10.1021/cg9010746
_journal_volume 10
_journal_year 2010
_chemical_compound_source 'Synthesized by the authors. See text'
_chemical_formula_moiety 'C36 H26, 0.5(C6 H6)'
_chemical_formula_sum 'C39 H29'
_chemical_formula_weight 497.62
_chemical_name_systematic
; 
 ? 
;
_space_group_IT_number 2
_symmetry_cell_setting triclinic
_symmetry_space_group_name_Hall '-P 1'
_symmetry_space_group_name_H-M 'P -1'
_atom_sites_solution_hydrogens geom
_atom_sites_solution_primary direct
_atom_sites_solution_secondary difmap
_audit_creation_method SHELXL-97
_cell_angle_alpha 65.724(5)
_cell_angle_beta 71.255(5)
_cell_angle_gamma 79.740(6)
_cell_formula_units_Z 2
_cell_length_a 10.0353(12)
_cell_length_b 12.2584(14)
_cell_length_c 13.5290(15)
_cell_measurement_reflns_used 12120
_cell_measurement_temperature 150
_cell_measurement_theta_max 68.00
_cell_measurement_theta_min 3.96
_cell_volume 1434.6(3)
_computing_cell_refinement 'SAINT V7.34A (Bruker AXS, 2006b)'
_computing_data_collection 'APEX2 v2.1-0 (Bruker AXS, 2006a)'
_computing_data_reduction 'SAINT V7.34A (Bruker AXS, 2006b)'
_computing_molecular_graphics 'SHELXTL v6.12 (Bruker AXS, 2001)'
_computing_publication_material 'UdMX (Maris, 2004)'
_computing_structure_refinement 'SHELXL97 (Sheldrick, 2008)'
_computing_structure_solution 'SHELXS97 (Sheldrick, 2008)'
_diffrn_ambient_temperature 150
_diffrn_detector_area_resol_mean 8.3
_diffrn_measured_fraction_theta_full 0.869
_diffrn_measured_fraction_theta_max 0.869
_diffrn_measurement_device_type 'Bruker Microstar'
_diffrn_measurement_method \w
_diffrn_radiation_monochromator 'Helios optics'
_diffrn_radiation_source 'Rotating Anode'
_diffrn_radiation_type CuK\a
_diffrn_radiation_wavelength 1.54178
_diffrn_reflns_av_R_equivalents 0.053
_diffrn_reflns_av_sigmaI/netI 0.0308
_diffrn_reflns_limit_h_max 12
_diffrn_reflns_limit_h_min -11
_diffrn_reflns_limit_k_max 14
_diffrn_reflns_limit_k_min -14
_diffrn_reflns_limit_l_max 16
_diffrn_reflns_limit_l_min -16
_diffrn_reflns_number 23597
_diffrn_reflns_theta_full 68.23
_diffrn_reflns_theta_max 68.23
_diffrn_reflns_theta_min 3.96
_diffrn_standards_decay_% 47.00
_diffrn_standards_interval_time 900
_diffrn_standards_number 165
_exptl_absorpt_coefficient_mu 0.491
_exptl_absorpt_correction_T_max 0.9568
_exptl_absorpt_correction_T_min 0.8183
_exptl_absorpt_correction_type multi-scan
_exptl_absorpt_process_details 'Sadabs (Sheldrick, 2007)'
_exptl_crystal_colour Colorless
_exptl_crystal_density_diffrn 1.152
_exptl_crystal_density_method 'not measured'
_exptl_crystal_description block
_exptl_crystal_F_000 526
_exptl_crystal_size_max 0.29
_exptl_crystal_size_mid 0.21
_exptl_crystal_size_min 0.09
_refine_diff_density_max 0.243
_refine_diff_density_min -0.209
_refine_diff_density_rms 0.030
_refine_ls_extinction_method none
_refine_ls_goodness_of_fit_ref 1.057
_refine_ls_hydrogen_treatment constr
_refine_ls_matrix_type full
_refine_ls_number_parameters 359
_refine_ls_number_reflns 4564
_refine_ls_number_restraints 3
_refine_ls_restrained_S_all 1.065
_refine_ls_R_factor_all 0.0492
_refine_ls_R_factor_gt 0.0454
_refine_ls_shift/su_max 0.031
_refine_ls_shift/su_mean 0.002
_refine_ls_structure_factor_coef Fsqd
_refine_ls_weighting_details 'calc w=1/[\s^2^(Fo^2^)+(0.0770P)^2^+0.1754P] where P=(Fo^2^+2Fc^2^)/3'
_refine_ls_weighting_scheme calc
_refine_ls_wR_factor_gt 0.1309
_refine_ls_wR_factor_ref 0.1360
_reflns_number_gt 4044
_reflns_number_total 4564
_reflns_threshold_expression I>2\s(I)
_cod_data_source_file deposit.cif
_cod_data_source_block PPB2
_cod_original_sg_symbol_H-M P-1
_cod_database_code 4500035

loop_
_symmetry_equiv_pos_as_xyz
'x, y, z'
'-x, -y, -z'

loop_
_atom_site_label
_atom_site_type_symbol
_atom_site_fract_x
_atom_site_fract_y
_atom_site_fract_z
_atom_site_U_iso_or_equiv
_atom_site_adp_type
_atom_site_occupancy
_atom_site_symmetry_multiplicity
_atom_site_calc_flag
_atom_site_refinement_flags
_atom_site_disorder_assembly
_atom_site_disorder_group
C1 C 0.59003(14) 0.79855(12) 0.02567(11) 0.0514(3) Uani 1 1 d . . .
C2 C 0.51120(14) 0.76101(12) 0.13935(11) 0.0520(3) Uani 1 1 d . . .
C3 C 0.39349(14) 0.69205(12) 0.17586(11) 0.0518(3) Uani 1 1 d . . .
C4 C 0.35271(14) 0.66277(12) 0.09966(11) 0.0518(3) Uani 1 1 d . . .
C5 C 0.42743(14) 0.70703(12) -0.01526(11) 0.0517(3) Uani 1 1 d . . .
C6 C 0.54541(14) 0.77234(12) -0.04861(11) 0.0537(3) Uani 1 1 d . . .
H6 H 0.5977 0.8002 -0.1259 0.064 Uiso 1 1 calc R . .
C10 C 0.72134(15) 0.86534(13) -0.02049(11) 0.0539(3) Uani 1 1 d . . .
C11 C 0.84542(16) 0.81605(16) -0.07155(13) 0.0686(4) Uani 1 1 d . . .
H11 H 0.8462 0.7401 -0.0751 0.082 Uiso 1 1 calc R . .
C12 C 0.96864(19) 0.8767(2) -0.11759(15) 0.0886(6) Uani 1 1 d . . .
H12 H 1.0535 0.8415 -0.1514 0.106 Uiso 1 1 calc R . .
C13 C 0.9692(2) 0.9864(2) -0.11472(16) 0.0930(7) Uani 1 1 d . . .
H13 H 1.0538 1.0278 -0.1466 0.112 Uiso 1 1 calc R . .
C14 C 0.8462(2) 1.03677(17) -0.06534(16) 0.0856(6) Uani 1 1 d . . .
H14 H 0.8459 1.1137 -0.0640 0.103 Uiso 1 1 calc R . .
C15 C 0.72280(18) 0.97654(14) -0.01750(14) 0.0666(4) Uani 1 1 d . . .
H15 H 0.6388 1.0117 0.0175 0.080 Uiso 1 1 calc R . .
C20 C 0.55266(16) 0.79382(13) 0.21996(11) 0.0598(4) Uani 1 1 d . . .
C21 C 0.68409(19) 0.75791(16) 0.23972(13) 0.0730(5) Uani 1 1 d . . .
H21 H 0.7489 0.7116 0.2017 0.088 Uiso 1 1 calc R . .
C22 C 0.7213(3) 0.7891(2) 0.31431(18) 0.0984(7) Uani 1 1 d . . .
H22 H 0.8113 0.7637 0.3276 0.118 Uiso 1 1 calc R . .
C23 C 0.6288(4) 0.8566(2) 0.36936(18) 0.1147(9) Uani 1 1 d . . .
H23 H 0.6545 0.8774 0.4209 0.138 Uiso 1 1 calc R . .
C24 C 0.4996(3) 0.8936(2) 0.34952(17) 0.1060(8) Uani 1 1 d . . .
H24 H 0.4360 0.9408 0.3871 0.127 Uiso 1 1 calc R . .
C25 C 0.4608(2) 0.86292(16) 0.27516(14) 0.0782(5) Uani 1 1 d . . .
H25 H 0.3709 0.8893 0.2619 0.094 Uiso 1 1 calc R . .
C30 C 0.31251(15) 0.64552(13) 0.29807(11) 0.0558(4) Uani 1 1 d . . .
C31 C 0.37702(18) 0.56502(15) 0.37831(12) 0.0664(4) Uani 1 1 d . . .
H31 H 0.4737 0.5410 0.3557 0.080 Uiso 1 1 calc R . .
C32 C 0.3023(2) 0.51905(17) 0.49113(13) 0.0799(5) Uani 1 1 d . . .
H32 H 0.3475 0.4632 0.5454 0.096 Uiso 1 1 calc R . .
C33 C 0.1630(2) 0.5541(2) 0.52466(14) 0.0877(6) Uani 1 1 d . . .
H33 H 0.1118 0.5228 0.6021 0.105 Uiso 1 1 calc R . .
C34 C 0.0982(2) 0.6339(2) 0.44652(15) 0.0856(6) Uani 1 1 d . . .
H34 H 0.0017 0.6578 0.4700 0.103 Uiso 1 1 calc R . .
C35 C 0.17206(17) 0.68050(16) 0.33287(13) 0.0704(4) Uani 1 1 d . . .
H35 H 0.1261 0.7363 0.2792 0.084 Uiso 1 1 calc R . .
C40 C 0.23594(14) 0.58032(13) 0.14043(11) 0.0548(4) Uani 1 1 d . . .
C41 C 0.25034(16) 0.46199(14) 0.21254(12) 0.0629(4) Uani 1 1 d . . .
H41 H 0.3304 0.4358 0.2410 0.075 Uiso 1 1 calc R . .
C42 C 0.14919(19) 0.38167(16) 0.24334(15) 0.0755(5) Uani 1 1 d . . .
H42 H 0.1600 0.3010 0.2929 0.091 Uiso 1 1 calc R . .
C43 C 0.03273(18) 0.41879(18) 0.20204(17) 0.0813(6) Uani 1 1 d . . .
H43 H -0.0356 0.3634 0.2218 0.098 Uiso 1 1 calc R . .
C44 C 0.01615(17) 0.53626(18) 0.13228(16) 0.0762(5) Uani 1 1 d . . .
H44 H -0.0648 0.5623 0.1049 0.091 Uiso 1 1 calc R . .
C45 C 0.11693(15) 0.61670(16) 0.10169(13) 0.0646(4) Uani 1 1 d . . .
H45 H 0.1043 0.6977 0.0536 0.078 Uiso 1 1 calc R . .
C50 C 0.39050(14) 0.68793(14) -0.10516(11) 0.0554(4) Uani 1 1 d . . .
C51 C 0.36866(15) 0.57569(15) -0.09797(13) 0.0614(4) Uani 1 1 d . . .
H51 H 0.3710 0.5073 -0.0313 0.074 Uiso 1 1 calc R . .
C52 C 0.34365(16) 0.56303(18) -0.18723(16) 0.0749(5) Uani 1 1 d . . .
H52 H 0.3282 0.4859 -0.1810 0.090 Uiso 1 1 calc R . .
C53 C 0.34079(19) 0.6605(2) -0.28497(16) 0.0857(6) Uani 1 1 d . . .
H53 H 0.3244 0.6511 -0.3463 0.103 Uiso 1 1 calc R . .
C54 C 0.3619(2) 0.7717(2) -0.29278(15) 0.0864(6) Uani 1 1 d . . .
H54 H 0.3600 0.8396 -0.3600 0.104 Uiso 1 1 calc R . .
C55 C 0.38581(18) 0.78591(16) -0.20378(12) 0.0700(4) Uani 1 1 d . . .
H55 H 0.3992 0.8636 -0.2102 0.084 Uiso 1 1 calc R . .
C60 C 0.0949(4) 0.9002(3) 0.5011(2) 0.1252(11) Uani 0.80 1 d PD . 1
H60 H 0.1612 0.8345 0.5004 0.150 Uiso 0.80 1 calc PR . 1
C61 C 0.0392(5) 0.9647(4) 0.4109(3) 0.1484(17) Uani 0.80 1 d PD A 1
H61 H 0.0633 0.9392 0.3495 0.178 Uiso 0.80 1 calc PR A 1
C62 C -0.0508(5) 1.0653(4) 0.4074(3) 0.1532(17) Uani 0.80 1 d PD . 1
H62 H -0.0822 1.1108 0.3420 0.184 Uiso 0.80 1 calc PR . 1
C70 C -0.132(2) 0.987(2) 0.525(2) 0.123(4) Uiso 0.10 1 d PG B -2
H70 H -0.2243 0.9601 0.5478 0.148 Uiso 0.10 1 calc PR B -2
C71 C -0.042(3) 0.993(2) 0.420(2) 0.123(4) Uiso 0.10 1 d PG B -2
H71 H -0.0735 0.9713 0.3717 0.148 Uiso 0.10 1 calc PR B -2
C72 C 0.093(3) 1.032(2) 0.3857(19) 0.123(4) Uiso 0.10 1 d PG B -2
H72 H 0.1544 1.0366 0.3142 0.148 Uiso 0.10 1 calc PR B -2
C73 C 0.139(2) 1.064(2) 0.456(2) 0.123(4) Uiso 0.10 1 d PG B -2
H73 H 0.2316 1.0906 0.4329 0.148 Uiso 0.10 1 calc PR B -2
C74 C 0.050(3) 1.057(2) 0.561(2) 0.123(4) Uiso 0.10 1 d PG B -2
H74 H 0.0809 1.0794 0.6090 0.148 Uiso 0.10 1 calc PR B -2
C75 C -0.086(3) 1.019(2) 0.595(2) 0.123(4) Uiso 0.10 1 d PG B -2
H75 H -0.1471 1.0142 0.6665 0.148 Uiso 0.10 1 calc PR B -2

loop_
_atom_site_aniso_label
_atom_site_aniso_U_11
_atom_site_aniso_U_22
_atom_site_aniso_U_33
_atom_site_aniso_U_23
_atom_site_aniso_U_13
_atom_site_aniso_U_12
C1 0.0487(7) 0.0514(8) 0.0525(7) -0.0174(6) -0.0141(6) -0.0042(6)
C2 0.0511(7) 0.0538(8) 0.0509(7) -0.0181(6) -0.0158(6) -0.0036(7)
C3 0.0478(7) 0.0552(8) 0.0494(7) -0.0174(6) -0.0129(6) -0.0030(6)
C4 0.0461(7) 0.0553(8) 0.0525(7) -0.0194(6) -0.0128(6) -0.0039(6)
C5 0.0494(7) 0.0538(8) 0.0525(7) -0.0198(6) -0.0148(6) -0.0035(6)
C6 0.0519(8) 0.0587(8) 0.0479(6) -0.0184(6) -0.0101(6) -0.0079(7)
C10 0.0540(8) 0.0574(8) 0.0479(6) -0.0123(6) -0.0174(6) -0.0099(7)
C11 0.0570(9) 0.0819(11) 0.0638(8) -0.0280(8) -0.0086(7) -0.0104(8)
C12 0.0581(10) 0.1301(18) 0.0692(10) -0.0303(11) -0.0067(8) -0.0233(11)
C13 0.0788(13) 0.1179(17) 0.0717(10) -0.0052(11) -0.0244(9) -0.0498(13)
C14 0.1053(15) 0.0683(11) 0.0858(11) -0.0051(9) -0.0464(11) -0.0341(11)
C15 0.0721(10) 0.0571(9) 0.0726(9) -0.0154(7) -0.0326(8) -0.0078(8)
C20 0.0690(9) 0.0599(9) 0.0498(7) -0.0149(6) -0.0159(6) -0.0177(8)
C21 0.0795(11) 0.0730(10) 0.0661(9) -0.0098(8) -0.0326(8) -0.0214(9)
C22 0.1201(17) 0.0996(15) 0.0815(12) -0.0051(11) -0.0546(12) -0.0434(14)
C23 0.174(3) 0.1172(18) 0.0748(12) -0.0271(12) -0.0450(15) -0.0633(18)
C24 0.150(2) 0.1047(15) 0.0764(12) -0.0471(11) -0.0104(13) -0.0457(15)
C25 0.0926(12) 0.0796(11) 0.0657(9) -0.0330(8) -0.0111(8) -0.0198(10)
C30 0.0567(8) 0.0609(8) 0.0492(7) -0.0207(6) -0.0099(6) -0.0116(7)
C31 0.0681(9) 0.0733(10) 0.0537(8) -0.0181(7) -0.0164(7) -0.0097(8)
C32 0.0965(14) 0.0844(12) 0.0524(8) -0.0129(8) -0.0214(8) -0.0204(11)
C33 0.0982(14) 0.1036(14) 0.0506(8) -0.0250(9) 0.0027(9) -0.0338(12)
C34 0.0705(11) 0.1067(14) 0.0688(10) -0.0383(10) 0.0054(9) -0.0127(11)
C35 0.0618(9) 0.0801(11) 0.0612(8) -0.0251(8) -0.0083(7) -0.0052(8)
C40 0.0473(7) 0.0635(9) 0.0539(7) -0.0255(6) -0.0072(6) -0.0083(7)
C41 0.0569(8) 0.0646(9) 0.0616(8) -0.0217(7) -0.0087(7) -0.0100(7)
C42 0.0709(11) 0.0673(10) 0.0782(10) -0.0274(8) 0.0002(8) -0.0183(9)
C43 0.0608(10) 0.0918(14) 0.0969(12) -0.0508(11) 0.0036(9) -0.0279(10)
C44 0.0485(8) 0.0989(14) 0.0931(12) -0.0510(11) -0.0119(8) -0.0110(9)
C45 0.0506(8) 0.0757(10) 0.0717(9) -0.0332(8) -0.0145(7) -0.0052(8)
C50 0.0461(7) 0.0682(9) 0.0540(7) -0.0258(7) -0.0108(6) -0.0069(7)
C51 0.0495(8) 0.0708(10) 0.0693(8) -0.0338(7) -0.0131(6) -0.0046(7)
C52 0.0555(9) 0.0988(13) 0.0912(12) -0.0596(11) -0.0135(8) -0.0081(9)
C53 0.0729(11) 0.1308(17) 0.0765(11) -0.0576(12) -0.0246(9) -0.0085(11)
C54 0.0933(13) 0.1097(15) 0.0588(9) -0.0257(9) -0.0280(9) -0.0144(11)
C55 0.0771(10) 0.0764(10) 0.0569(8) -0.0201(7) -0.0206(7) -0.0144(9)
C60 0.158(3) 0.110(2) 0.110(2) -0.0508(19) -0.050(2) 0.033(2)
C61 0.187(5) 0.167(4) 0.115(3) -0.086(3) -0.068(3) 0.063(4)
C62 0.211(5) 0.154(4) 0.105(2) -0.060(2) -0.078(3) 0.055(4)

loop_
_atom_type_symbol
_atom_type_description
_atom_type_scat_dispersion_real
_atom_type_scat_dispersion_imag
_atom_type_scat_source
C C 0.0181 0.0091 'International Tables Vol C Tables 4.2.6.8 and 6.1.1.4'
H H 0.0000 0.0000 'International Tables Vol C Tables 4.2.6.8 and 6.1.1.4'

loop_
_geom_angle_atom_site_label_1
_geom_angle_atom_site_label_2
_geom_angle_atom_site_label_3
_geom_angle_site_symmetry_1
_geom_angle_site_symmetry_3
_geom_angle
_geom_angle_publ_flag
C6 C1 C2 . . 118.93(11) y
C6 C1 C10 . . 117.56(11) y
C2 C1 C10 . . 123.51(11) y
C1 C2 C3 . . 119.06(11) y
C1 C2 C20 . . 119.99(11) y
C3 C2 C20 . . 120.95(11) y
C4 C3 C2 . . 121.07(11) y
C4 C3 C30 . . 119.00(11) y
C2 C3 C30 . . 119.90(11) y
C5 C4 C3 . . 119.28(11) y
C5 C4 C40 . . 119.75(11) y
C3 C4 C40 . . 120.90(11) y
C6 C5 C4 . . 118.41(12) y
C6 C5 C50 . . 117.04(11) y
C4 C5 C50 . . 124.55(11) y
C1 C6 C5 . . 123.08(12) y
C1 C6 H6 . . 118.5 ?
C5 C6 H6 . . 118.5 ?
C15 C10 C11 . . 118.62(13) y
C15 C10 C1 . . 122.49(14) y
C11 C10 C1 . . 118.85(13) y
C10 C11 C12 . . 120.44(17) y
C10 C11 H11 . . 119.8 ?
C12 C11 H11 . . 119.8 ?
C13 C12 C11 . . 120.61(19) y
C13 C12 H12 . . 119.7 ?
C11 C12 H12 . . 119.7 ?
C12 C13 C14 . . 119.42(16) y
C12 C13 H13 . . 120.3 ?
C14 C13 H13 . . 120.3 ?
C13 C14 C15 . . 120.68(18) y
C13 C14 H14 . . 119.7 ?
C15 C14 H14 . . 119.7 ?
C10 C15 C14 . . 120.23(18) y
C10 C15 H15 . . 119.9 ?
C14 C15 H15 . . 119.9 ?
C25 C20 C21 . . 118.63(15) y
C25 C20 C2 . . 120.35(15) y
C21 C20 C2 . . 121.02(14) y
C22 C21 C20 . . 120.4(2) y
C22 C21 H21 . . 119.8 ?
C20 C21 H21 . . 119.8 ?
C23 C22 C21 . . 120.4(2) y
C23 C22 H22 . . 119.8 ?
C21 C22 H22 . . 119.8 ?
C24 C23 C22 . . 119.61(19) y
C24 C23 H23 . . 120.2 ?
C22 C23 H23 . . 120.2 ?
C23 C24 C25 . . 120.7(2) y
C23 C24 H24 . . 119.7 ?
C25 C24 H24 . . 119.7 ?
C24 C25 C20 . . 120.2(2) y
C24 C25 H25 . . 119.9 ?
C20 C25 H25 . . 119.9 ?
C31 C30 C35 . . 118.73(13) y
C31 C30 C3 . . 120.23(13) y
C35 C30 C3 . . 121.04(14) y
C30 C31 C32 . . 120.75(17) y
C30 C31 H31 . . 119.6 ?
C32 C31 H31 . . 119.6 ?
C33 C32 C31 . . 120.04(18) y
C33 C32 H32 . . 120 ?
C31 C32 H32 . . 120 ?
C34 C33 C32 . . 119.85(15) y
C34 C33 H33 . . 120.1 ?
C32 C33 H33 . . 120.1 ?
C33 C34 C35 . . 120.67(18) y
C33 C34 H34 . . 119.7 ?
C35 C34 H34 . . 119.7 ?
C30 C35 C34 . . 119.96(18) y
C30 C35 H35 . . 120 ?
C34 C35 H35 . . 120 ?
C45 C40 C41 . . 118.49(13) y
C45 C40 C4 . . 121.53(13) y
C41 C40 C4 . . 119.83(13) y
C42 C41 C40 . . 120.70(16) y
C42 C41 H41 . . 119.6 ?
C40 C41 H41 . . 119.6 ?
C43 C42 C41 . . 120.05(17) y
C43 C42 H42 . . 120 ?
C41 C42 H42 . . 120 ?
C44 C43 C42 . . 119.71(15) y
C44 C43 H43 . . 120.1 ?
C42 C43 H43 . . 120.1 ?
C43 C44 C45 . . 120.29(17) y
C43 C44 H44 . . 119.9 ?
C45 C44 H44 . . 119.9 ?
C44 C45 C40 . . 120.73(17) y
C44 C45 H45 . . 119.6 ?
C40 C45 H45 . . 119.6 ?
C55 C50 C51 . . 118.19(13) y
C55 C50 C5 . . 118.44(13) y
C51 C50 C5 . . 123.25(13) y
C52 C51 C50 . . 120.42(16) y
C52 C51 H51 . . 119.8 ?
C50 C51 H51 . . 119.8 ?
C53 C52 C51 . . 120.88(16) y
C53 C52 H52 . . 119.6 ?
C51 C52 H52 . . 119.6 ?
C54 C53 C52 . . 119.14(15) y
C54 C53 H53 . . 120.4 ?
C52 C53 H53 . . 120.4 ?
C53 C54 C55 . . 120.62(18) y
C53 C54 H54 . . 119.7 ?
C55 C54 H54 . . 119.7 ?
C54 C55 C50 . . 120.75(16) y
C54 C55 H55 . . 119.6 ?
C50 C55 H55 . . 119.6 ?
C61 C60 C62 . 2_576 117.8(3) y
C61 C60 H60 . . 121.1 ?
C62 C60 H60 2_576 . 121.1 ?
C60 C61 C62 . . 122.0(3) y
C60 C61 H61 . . 119 ?
C62 C61 H61 . . 119 ?
C60 C62 C61 2_576 . 120.2(3) y
C60 C62 H62 2_576 . 119.9 ?
C61 C62 H62 . . 119.9 ?
C71 C70 C75 . . 120 y
C71 C70 H70 . . 120 ?
C75 C70 H70 . . 120 ?
C70 C71 C72 . . 120 y
C70 C71 H71 . . 120 ?
C72 C71 H71 . . 120 ?
C73 C72 C71 . . 120 y
C73 C72 H72 . . 120 ?
C71 C72 H72 . . 120 ?
C72 C73 C74 . . 120 y
C72 C73 H73 . . 120 ?
C74 C73 H73 . . 120 ?
C75 C74 C73 . . 120 y
C75 C74 H74 . . 120 ?
C73 C74 H74 . . 120 ?
C74 C75 C70 . . 120 y
C74 C75 H75 . . 120 ?
C70 C75 H75 . . 120 ?

loop_
_geom_bond_atom_site_label_1
_geom_bond_atom_site_label_2
_geom_bond_site_symmetry_2
_geom_bond_distance
_geom_bond_publ_flag
C1 C6 . 1.3855(18) y
C1 C2 . 1.4030(18) y
C1 C10 . 1.4940(17) y
C2 C3 . 1.4112(18) y
C2 C20 . 1.4954(18) y
C3 C4 . 1.4096(18) y
C3 C30 . 1.4985(17) y
C4 C5 . 1.4057(18) y
C4 C40 . 1.4990(17) y
C5 C6 . 1.3941(18) y
C5 C50 . 1.4921(18) y
C6 H6 . 0.95 ?
C10 C15 . 1.383(2) y
C10 C11 . 1.384(2) y
C11 C12 . 1.386(2) y
C11 H11 . 0.95 ?
C12 C13 . 1.362(3) y
C12 H12 . 0.95 ?
C13 C14 . 1.374(3) y
C13 H13 . 0.95 ?
C14 C15 . 1.384(2) y
C14 H14 . 0.95 ?
C15 H15 . 0.95 ?
C20 C25 . 1.387(2) y
C20 C21 . 1.388(2) y
C21 C22 . 1.383(3) y
C21 H21 . 0.95 ?
C22 C23 . 1.375(4) y
C22 H22 . 0.95 ?
C23 C24 . 1.368(4) y
C23 H23 . 0.95 ?
C24 C25 . 1.386(3) y
C24 H24 . 0.95 ?
C25 H25 . 0.95 ?
C30 C31 . 1.384(2) y
C30 C35 . 1.384(2) y
C31 C32 . 1.385(2) y
C31 H31 . 0.95 ?
C32 C33 . 1.372(3) y
C32 H32 . 0.95 ?
C33 C34 . 1.365(3) y
C33 H33 . 0.95 ?
C34 C35 . 1.391(2) y
C34 H34 . 0.95 ?
C35 H35 . 0.95 ?
C40 C45 . 1.386(2) y
C40 C41 . 1.389(2) y
C41 C42 . 1.386(2) y
C41 H41 . 0.95 ?
C42 C43 . 1.381(3) y
C42 H42 . 0.95 ?
C43 C44 . 1.375(3) y
C43 H43 . 0.95 ?
C44 C45 . 1.385(2) y
C44 H44 . 0.95 ?
C45 H45 . 0.95 ?
C50 C55 . 1.388(2) y
C50 C51 . 1.391(2) y
C51 C52 . 1.381(2) y
C51 H51 . 0.95 ?
C52 C53 . 1.375(3) y
C52 H52 . 0.95 ?
C53 C54 . 1.373(3) y
C53 H53 . 0.95 ?
C54 C55 . 1.382(2) y
C54 H54 . 0.95 ?
C55 H55 . 0.95 ?
C60 C61 . 1.3846(10) y
C60 C62 2_576 1.3849(10) y
C60 H60 . 0.95 ?
C61 C62 . 1.3859(10) y
C61 H61 . 0.95 ?
C62 C60 2_576 1.3849(10) y
C62 H62 . 0.95 ?
C70 C71 . 1.39 y
C70 C75 . 1.39 y
C70 H70 . 0.95 ?
C71 C72 . 1.39 y
C71 H71 . 0.95 ?
C72 C73 . 1.39 y
C72 H72 . 0.95 ?
C73 C74 . 1.39 y
C73 H73 . 0.95 ?
C74 C75 . 1.39 y
C74 H74 . 0.95 ?
C75 H75 . 0.95 ?
